data_2243986
loop_
_publ_author_name
'Gumus, Mustafa Kemal'
'Sen, Fatih'
'Kansiz, Sevgi'
'Dege, Necmi'
'Saif, Eiad'

_publ_section_title
;
 Crystal structure and Hirshfeld surface analysis of
 2-{[(<i>E</i>)-(3-cyclobutyl-1<i>H</i>-1,2,4-triazol-5-yl)imino]methyl}phenol
;
_journal_coeditor_code ZV2010
_journal_issue 12
_journal_name_full 'Acta Crystallographica Section E'
_journal_page_first 1267
_journal_page_last 1271
_journal_paper_doi 10.1107/S2056989021011658
_journal_volume 77
_journal_year 2021
_chemical_formula_iupac 'C13 H14 N4 O'
_chemical_formula_moiety 'C13 H14 N4 O'
_chemical_formula_sum 'C13 H14 N4 O'
_chemical_formula_weight 242.28
_chemical_name_systematic
;
2-{[(<i>E</i>)-(3-Cyclobutyl-1<i>H</i>-1,2,4-triazol-5-yl)imino]methyl}phenol
;
_space_group_crystal_system monoclinic
_space_group_IT_number 4
_space_group_name_Hall 'P 2yb'
_space_group_name_H-M_alt 'P 1 21 1'
_atom_sites_solution_hydrogens geom
_audit_creation_method SHELXL-2017/1
_cell_angle_alpha 90
_cell_angle_beta 96.214(4)
_cell_angle_gamma 90
_cell_formula_units_Z 6
_cell_length_a 5.2717(3)
_cell_length_b 24.9066(14)
_cell_length_c 14.8628(7)
_cell_measurement_reflns_used 17085
_cell_measurement_temperature 296(2)
_cell_measurement_theta_max 27.37
_cell_measurement_theta_min 1.38
_cell_volume 1940.02(18)
_computing_cell_refinement
;
X-AREA (Stoe & Cie, 2002)
;
_computing_data_collection
;
X-AREA (Stoe & Cie, 2002)
;
_computing_data_reduction
;
X-RED (Stoe & Cie, 2002)
;
_computing_molecular_graphics
;
PLATON (Spek, 2020)
;
_computing_publication_material
;
WinGX (Farrugia, 2012)
;
_computing_structure_refinement
;
<i>SHELXL2017/1</i> (Sheldrick, 2015b)
;
_computing_structure_solution
;
<i>SHELXT2017/1</i> (Sheldrick, 2015a)
;
_diffrn_ambient_temperature 296(2)
_diffrn_detector_area_resol_mean 6.67
_diffrn_measured_fraction_theta_full 1.000
_diffrn_measured_fraction_theta_max 0.995
_diffrn_measurement_device_type 'Stoe IPDS 2'
_diffrn_measurement_method 'rotation method'
_diffrn_radiation_type MoK\a
_diffrn_radiation_wavelength 0.71073
_diffrn_reflns_av_R_equivalents 0.0961
_diffrn_reflns_av_unetI/netI 0.0880
_diffrn_reflns_limit_h_max 6
_diffrn_reflns_limit_h_min -6
_diffrn_reflns_limit_k_max 31
_diffrn_reflns_limit_k_min -31
_diffrn_reflns_limit_l_max 18
_diffrn_reflns_limit_l_min -18
_diffrn_reflns_number 15228
_diffrn_reflns_theta_full 25.242
_diffrn_reflns_theta_max 26.923
_diffrn_reflns_theta_min 1.378
_diffrn_source 'sealed X-ray tube, 12 x 0.4 mm long-fine focus'
_exptl_absorpt_coefficient_mu 0.083
_exptl_absorpt_correction_T_max 0.9804
_exptl_absorpt_correction_T_min 0.9383
_exptl_absorpt_correction_type integration
_exptl_absorpt_process_details
;
(X-RED32; Stoe & Cie, 2002)
;
_exptl_crystal_colour yellow
_exptl_crystal_density_diffrn 1.244
_exptl_crystal_description stick
_exptl_crystal_F_000 768
_exptl_crystal_size_max 0.760
_exptl_crystal_size_mid 0.523
_exptl_crystal_size_min 0.300
_refine_diff_density_max 0.158
_refine_diff_density_min -0.192
_refine_ls_abs_structure_details
;
 Refined as an inversion twin
;
_refine_ls_abs_structure_Flack -1(2)
_refine_ls_extinction_method none
_refine_ls_goodness_of_fit_ref 0.935
_refine_ls_hydrogen_treatment mixed
_refine_ls_matrix_type full
_refine_ls_number_parameters 493
_refine_ls_number_reflns 8333
_refine_ls_number_restraints 1
_refine_ls_restrained_S_all 0.935
_refine_ls_R_factor_all 0.0866
_refine_ls_R_factor_gt 0.0577
_refine_ls_shift/su_max 0.000
_refine_ls_shift/su_mean 0.000
_refine_ls_structure_factor_coef Fsqd
_refine_ls_weighting_details 'w=1/[\s^2^(Fo^2^)+(0.0840P)^2^] where P=(Fo^2^+2Fc^2^)/3'
_refine_ls_weighting_scheme calc
_refine_ls_wR_factor_gt 0.1385
_refine_ls_wR_factor_ref 0.1532
_reflns_number_gt 5374
_reflns_number_total 8333
_reflns_threshold_expression 'I > 2\s(I)'
_cod_data_source_file zv2010sup1.cif
_cod_data_source_block I
_cod_original_sg_symbol_H-M 'P 21'
_cod_database_code 2243986
_shelx_space_group_comment
;
The symmetry employed for this shelxl refinement is uniquely defined
by the following loop, which should always be used as a source of
symmetry information in preference to the above space-group names.
They are only intended as comments.
;

loop_
_space_group_symop_operation_xyz
'x, y, z'
'-x, y+1/2, -z'

loop_
_atom_site_type_symbol
_atom_site_label
_atom_site_fract_x
_atom_site_fract_y
_atom_site_fract_z
_atom_site_U_iso_or_equiv
_atom_site_adp_type
_atom_site_calc_flag
_atom_site_occupancy
_atom_site_disorder_assembly
_atom_site_disorder_group
N N11 -0.7970(7) -0.44524(14) -0.4433(2) 0.0699(9) Uani d 1 . .
H H11 -0.897406 -0.472528 -0.444919 0.084 Uiso calc 1 . .
N N6 -1.0215(7) -0.54788(13) -0.4431(2) 0.0652(9) Uani d 1 . .
N N5 -0.8325(6) -0.56917(14) -0.5739(2) 0.0616(8) Uani d 1 . .
N N9 -0.3235(7) -0.36402(14) -0.3466(2) 0.0699(9) Uani d 1 . .
N N12 -0.6141(7) -0.37213(14) -0.4855(2) 0.0698(9) Uani d 1 . .
O O2 -0.4440(6) -0.51862(14) -0.6305(2) 0.0792(8) Uani d 1 . .
H H2 -0.548954 -0.525821 -0.595446 0.119 Uiso calc 1 . .
N N10 -0.6221(8) -0.43214(14) -0.3725(2) 0.0709(9) Uani d 1 . .
N N7 -1.1902(7) -0.57344(14) -0.3961(2) 0.0667(9) Uani d 1 . .
H H7D -1.247216 -0.560968 -0.348178 0.088(16) Uiso calc 1 . .
O O1 -0.7626(7) -0.65935(15) -0.2019(2) 0.0900(10) Uani d 1 . .
H H1 -0.871881 -0.635799 -0.204508 0.135 Uiso calc 1 . .
N N8 -1.1368(7) -0.62721(14) -0.5071(2) 0.0645(8) Uani d 1 . .
N N3 -1.5053(9) -0.49514(16) -0.2114(2) 0.0809(11) Uani d 1 . .
H H3D -1.563359 -0.470387 -0.248339 0.077(14) Uiso calc 1 . .
N N1 -1.1418(7) -0.60443(14) -0.1485(2) 0.0673(9) Uani d 1 . .
C C21 -0.9973(8) -0.58229(16) -0.5094(3) 0.0597(9) Uani d 1 . .
N N4 -1.4393(8) -0.54232(16) -0.0881(2) 0.0779(10) Uani d 1 . .
N N2 -1.3418(8) -0.53404(15) -0.2310(2) 0.0756(10) Uani d 1 . .
C C20 -0.8486(8) -0.59720(17) -0.6470(3) 0.0615(9) Uani d 1 . .
H H20 -0.967147 -0.624910 -0.654904 0.074 Uiso calc 1 . .
C C35 -0.7894(9) -0.40930(16) -0.5098(3) 0.0654(10) Uani d 1 . .
C C34 -0.5166(9) -0.38873(16) -0.4011(3) 0.0630(10) Uani d 1 . .
O O3 -0.0219(9) -0.35762(17) -0.1976(3) 0.1155(15) Uani d 1 . .
H H3 -0.124553 -0.371866 -0.235635 0.173 Uiso calc 1 . .
C C8 -1.3077(9) -0.56122(17) -0.1547(3) 0.0673(10) Uani d 1 . .
C C7 -1.1444(9) -0.63770(19) -0.0833(3) 0.0709(11) Uani d 1 . .
H H7 -1.257747 -0.631869 -0.040517 0.085 Uiso calc 1 . .
C C32 -0.0082(8) -0.29555(16) -0.3204(3) 0.0637(10) Uani d 1 . .
C C22 -1.2564(8) -0.62051(16) -0.4337(3) 0.0633(10) Uani d 1 . .
C C33 -0.2150(9) -0.32178(18) -0.3745(3) 0.0674(11) Uani d 1 . .
H H33 -0.271873 -0.307826 -0.431097 0.081 Uiso calc 1 . .
C C19 -0.6849(8) -0.58627(17) -0.7172(3) 0.0607(9) Uani d 1 . .
C C31 0.1081(9) -0.2502(2) -0.3523(3) 0.0764(12) Uani d 1 . .
H H31 0.048601 -0.236737 -0.409058 0.092 Uiso calc 1 . .
C C23 -1.4205(9) -0.66013(18) -0.3935(3) 0.0721(12) Uani d 1 . .
H H23 -1.533394 -0.642112 -0.354781 0.087 Uiso calc 1 . .
C C1 -0.7985(8) -0.69374(19) -0.1338(3) 0.0713(11) Uani d 1 . .
C C6 -0.9800(8) -0.68365(18) -0.0732(3) 0.0646(10) Uani d 1 . .
C C9 -1.5652(11) -0.5004(2) -0.1259(3) 0.0799(13) Uani d 1 . .
C C15 -0.3418(9) -0.5393(2) -0.7774(3) 0.0825(13) Uani d 1 . .
H H15 -0.211309 -0.513991 -0.770918 0.099 Uiso calc 1 . .
C C14 -0.4932(7) -0.54795(18) -0.7067(3) 0.0634(10) Uani d 1 . .
C C16 -0.3863(11) -0.5680(3) -0.8555(3) 0.0887(15) Uani d 1 . .
H H16 -0.285384 -0.561698 -0.901974 0.106 Uiso calc 1 . .
C C30 0.3059(10) -0.2248(2) -0.3032(4) 0.0835(13) Uani d 1 . .
H H30 0.377953 -0.194138 -0.325682 0.100 Uiso calc 1 . .
C C24 -1.2859(11) -0.7076(2) -0.3438(4) 0.0945(16) Uani d 1 . .
H H24A -1.275498 -0.704915 -0.278389 0.113 Uiso calc 1 . .
H H24B -1.120686 -0.715851 -0.363368 0.113 Uiso calc 1 . .
C C5 -1.0037(10) -0.7208(2) -0.0045(3) 0.0838(13) Uani d 1 . .
H H5 -1.123504 -0.714929 0.036028 0.101 Uiso calc 1 . .
C C27 0.0858(9) -0.3150(2) -0.2347(3) 0.0773(13) Uani d 1 . .
C C36 -0.9562(9) -0.41109(19) -0.5962(3) 0.0741(11) Uani d 1 . .
H H36 -1.079123 -0.440553 -0.595341 0.089 Uiso calc 1 . .
C C18 -0.7251(9) -0.6154(2) -0.7978(3) 0.0758(12) Uani d 1 . .
H H18 -0.852386 -0.641378 -0.805055 0.091 Uiso calc 1 . .
C C2 -0.6502(10) -0.7394(2) -0.1235(4) 0.0910(15) Uani d 1 . .
H H2A -0.529395 -0.745790 -0.163398 0.109 Uiso calc 1 . .
C C4 -0.8513(11) -0.7665(2) 0.0046(4) 0.0957(16) Uani d 1 . .
H H4 -0.867080 -0.790781 0.051120 0.115 Uiso calc 1 . .
C C26 -1.5682(9) -0.7009(2) -0.4542(4) 0.0835(14) Uani d 1 . .
H H26A -1.749634 -0.693456 -0.464529 0.100 Uiso calc 1 . .
H H26B -1.497645 -0.706884 -0.510986 0.100 Uiso calc 1 . .
C C3 -0.6767(12) -0.7752(3) -0.0564(4) 0.0997(17) Uani d 1 . .
H H3A -0.575938 -0.805905 -0.051536 0.120 Uiso calc 1 . .
C C10 -1.7219(14) -0.4618(2) -0.0811(4) 0.106(2) Uani d 1 . .
H H10 -1.841507 -0.443208 -0.125701 0.127 Uiso calc 1 . .
C C28 0.2882(11) -0.2889(3) -0.1857(4) 0.0950(16) Uani d 1 . .
H H28 0.350184 -0.301504 -0.128671 0.114 Uiso calc 1 . .
C C17 -0.5736(11) -0.6054(3) -0.8673(3) 0.0888(15) Uani d 1 . .
H H17 -0.600936 -0.624342 -0.921459 0.107 Uiso calc 1 . .
C C29 0.3970(10) -0.2450(2) -0.2204(4) 0.0878(14) Uani d 1 . .
H H29 0.535293 -0.228508 -0.187238 0.105 Uiso calc 1 . .
C C39 -1.0923(12) -0.3597(3) -0.6292(4) 0.0994(17) Uani d 1 . .
H H39A -1.271579 -0.358844 -0.619836 0.119 Uiso calc 1 . .
H H39B -1.006271 -0.327158 -0.606644 0.119 Uiso calc 1 . .
C C25 -1.5013(11) -0.7440(2) -0.3854(4) 0.0948(16) Uani d 1 . .
H H25A -1.442921 -0.777109 -0.410537 0.114 Uiso calc 1 . .
H H25B -1.632828 -0.750774 -0.345929 0.114 Uiso calc 1 . .
C C37 -0.8362(12) -0.4113(3) -0.6856(3) 0.1036(18) Uani d 1 . .
H H37A -0.667032 -0.395503 -0.681379 0.124 Uiso calc 1 . .
H H37B -0.839005 -0.446067 -0.715000 0.124 Uiso calc 1 . .
C C38 -1.0446(15) -0.3741(3) -0.7240(4) 0.121(2) Uani d 1 . .
H H38A -1.186802 -0.392224 -0.758146 0.145 Uiso calc 1 . .
H H38B -0.984828 -0.344306 -0.758075 0.145 Uiso calc 1 . .
C C11 -1.5830(19) -0.4224(4) -0.0169(8) 0.167(4) Uani d 1 . .
H H11A -1.414523 -0.434387 0.007721 0.200 Uiso calc 1 . .
H H11B -1.576586 -0.386355 -0.041158 0.200 Uiso calc 1 . .
C C12 -1.776(2) -0.4295(5) 0.0446(6) 0.177(4) Uani d 1 . .
H H12A -1.907206 -0.401994 0.038835 0.212 Uiso calc 1 . .
H H12B -1.706473 -0.433875 0.107314 0.212 Uiso calc 1 . .
C C13 -1.8566(14) -0.4810(4) -0.0013(5) 0.125(2) Uani d 1 . .
H H13A -2.039826 -0.484886 -0.014726 0.150 Uiso calc 1 . .
H H13B -1.781036 -0.512679 0.028581 0.150 Uiso calc 1 . .

loop_
_atom_site_aniso_label
_atom_site_aniso_U_11
_atom_site_aniso_U_22
_atom_site_aniso_U_33
_atom_site_aniso_U_12
_atom_site_aniso_U_13
_atom_site_aniso_U_23
N11 0.097(2) 0.0553(18) 0.0566(19) -0.0203(18) 0.0055(17) -0.0031(15)
N6 0.092(2) 0.0555(18) 0.0513(17) -0.0169(17) 0.0211(16) -0.0036(15)
N5 0.0716(18) 0.0616(18) 0.0541(17) -0.0049(16) 0.0186(14) -0.0007(15)
N9 0.096(3) 0.059(2) 0.0516(17) -0.0067(19) -0.0049(17) 0.0045(15)
N12 0.093(2) 0.060(2) 0.0533(18) -0.0144(18) -0.0069(16) 0.0124(15)
O2 0.088(2) 0.086(2) 0.0657(18) -0.0154(17) 0.0176(14) -0.0036(16)
N10 0.105(3) 0.0541(19) 0.0528(18) -0.0139(18) 0.0040(18) 0.0043(15)
N7 0.097(2) 0.0576(19) 0.0495(17) -0.0128(18) 0.0262(17) -0.0061(15)
O1 0.097(2) 0.092(2) 0.086(2) 0.0105(19) 0.0338(18) 0.0083(19)
N8 0.078(2) 0.0558(19) 0.0634(19) -0.0051(17) 0.0253(16) -0.0067(15)
N3 0.133(3) 0.063(2) 0.0467(18) 0.016(2) 0.0101(19) 0.0084(16)
N1 0.089(2) 0.063(2) 0.0517(18) 0.0084(18) 0.0155(16) 0.0017(15)
C21 0.073(2) 0.055(2) 0.053(2) -0.0082(19) 0.0154(17) -0.0015(17)
N4 0.120(3) 0.073(2) 0.0427(16) 0.028(2) 0.0158(17) 0.0011(16)
N2 0.121(3) 0.061(2) 0.0473(18) 0.007(2) 0.0200(18) 0.0027(15)
C20 0.071(2) 0.058(2) 0.058(2) -0.0010(19) 0.0162(18) -0.0006(17)
C35 0.085(3) 0.053(2) 0.057(2) -0.010(2) -0.0011(19) 0.0053(18)
C34 0.088(3) 0.052(2) 0.047(2) -0.008(2) -0.0001(18) 0.0050(16)
O3 0.158(4) 0.100(3) 0.077(2) -0.045(3) -0.040(2) 0.035(2)
C8 0.098(3) 0.062(2) 0.045(2) 0.007(2) 0.0171(19) -0.0001(17)
C7 0.087(3) 0.076(3) 0.051(2) 0.008(2) 0.0143(19) -0.004(2)
C32 0.078(2) 0.058(2) 0.053(2) 0.000(2) -0.0030(18) 0.0000(18)
C22 0.078(2) 0.055(2) 0.060(2) -0.008(2) 0.0214(19) -0.0068(18)
C33 0.089(3) 0.060(2) 0.050(2) -0.002(2) -0.0051(19) 0.0058(18)
C19 0.066(2) 0.066(2) 0.052(2) 0.0133(19) 0.0129(17) 0.0042(17)
C31 0.089(3) 0.071(3) 0.065(3) -0.010(2) -0.008(2) 0.009(2)
C23 0.083(3) 0.065(2) 0.075(3) -0.015(2) 0.035(2) -0.010(2)
C1 0.069(2) 0.074(3) 0.070(3) 0.000(2) 0.000(2) -0.006(2)
C6 0.072(2) 0.064(2) 0.056(2) 0.004(2) -0.0003(18) -0.0023(18)
C9 0.121(4) 0.075(3) 0.044(2) 0.019(3) 0.008(2) -0.003(2)
C15 0.078(3) 0.098(3) 0.074(3) -0.004(3) 0.025(2) 0.018(3)
C14 0.065(2) 0.074(2) 0.052(2) 0.007(2) 0.0095(17) 0.0100(18)
C16 0.097(3) 0.113(4) 0.060(3) 0.019(3) 0.028(2) 0.013(3)
C30 0.088(3) 0.075(3) 0.085(3) -0.011(3) -0.004(2) 0.004(2)
C24 0.097(3) 0.100(4) 0.084(3) -0.030(3) -0.002(3) 0.025(3)
C5 0.096(3) 0.089(3) 0.065(3) 0.011(3) 0.001(2) 0.014(2)
C27 0.098(3) 0.071(3) 0.059(3) -0.008(2) -0.011(2) 0.008(2)
C36 0.084(3) 0.068(3) 0.068(3) -0.017(2) -0.005(2) 0.003(2)
C18 0.084(3) 0.086(3) 0.059(2) 0.007(2) 0.017(2) -0.007(2)
C2 0.083(3) 0.099(4) 0.091(4) 0.020(3) 0.006(3) 0.001(3)
C4 0.114(4) 0.086(3) 0.084(4) 0.013(3) -0.008(3) 0.023(3)
C26 0.075(3) 0.084(3) 0.093(3) -0.019(2) 0.013(2) -0.003(3)
C3 0.102(4) 0.093(4) 0.100(4) 0.035(3) -0.008(3) 0.000(3)
C10 0.161(5) 0.091(4) 0.064(3) 0.059(4) 0.001(3) 0.002(3)
C28 0.114(4) 0.099(4) 0.064(3) -0.013(3) -0.027(3) 0.006(3)
C17 0.097(3) 0.117(4) 0.055(2) 0.015(3) 0.019(2) -0.004(3)
C29 0.089(3) 0.088(3) 0.082(3) -0.016(3) -0.011(3) -0.009(3)
C39 0.099(4) 0.100(4) 0.093(4) 0.017(3) -0.016(3) -0.006(3)
C25 0.103(4) 0.073(3) 0.110(4) -0.020(3) 0.021(3) -0.009(3)
C37 0.113(4) 0.136(5) 0.058(3) 0.020(4) -0.006(3) -0.006(3)
C38 0.142(5) 0.139(6) 0.077(4) 0.015(5) -0.010(3) 0.022(4)
C11 0.174(7) 0.119(6) 0.216(10) -0.016(6) 0.064(7) -0.104(7)
C12 0.224(10) 0.199(10) 0.109(6) 0.031(9) 0.022(6) -0.063(7)
C13 0.120(5) 0.137(6) 0.126(6) 0.026(4) 0.043(4) -0.021(5)

loop_
_atom_type_symbol
_atom_type_description
_atom_type_scat_dispersion_real
_atom_type_scat_dispersion_imag
_atom_type_scat_source
C C 0.0033 0.0016 'International Tables Vol C Tables 4.2.6.8 and 6.1.1.4'
H H 0.0000 0.0000 'International Tables Vol C Tables 4.2.6.8 and 6.1.1.4'
N N 0.0061 0.0033 'International Tables Vol C Tables 4.2.6.8 and 6.1.1.4'
O O 0.0106 0.0060 'International Tables Vol C Tables 4.2.6.8 and 6.1.1.4'

loop_
_geom_angle_atom_site_label_1
_geom_angle_atom_site_label_2
_geom_angle_atom_site_label_3
_geom_angle_site_symmetry_1
_geom_angle_site_symmetry_3
_geom_angle
_geom_angle_publ_flag
C35 N11 N10 . . 109.8(3) ?
C35 N11 H11 . . 125.1 ?
N10 N11 H11 . . 125.1 ?
C21 N6 N7 . . 101.7(3) ?
C20 N5 C21 . . 117.5(3) ?
C33 N9 C34 . . 120.1(3) ?
C35 N12 C34 . . 102.7(3) ?
C14 O2 H2 . . 109.5 ?
C34 N10 N11 . . 103.0(3) ?
C22 N7 N6 . . 110.8(3) ?
C22 N7 H7D . . 124.6 ?
N6 N7 H7D . . 124.6 ?
C1 O1 H1 . . 109.5 ?
C22 N8 C21 . . 103.1(3) ?
C9 N3 N2 . . 110.8(4) ?
C9 N3 H3D . . 124.6 ?
N2 N3 H3D . . 124.6 ?
C7 N1 C8 . . 119.8(4) ?
N6 C21 N8 . . 115.1(3) ?
N6 C21 N5 . . 118.4(3) ?
N8 C21 N5 . . 126.5(3) ?
C9 N4 C8 . . 103.7(4) ?
C8 N2 N3 . . 102.4(3) ?
N5 C20 C19 . . 121.1(4) ?
N5 C20 H20 . . 119.5 ?
C19 C20 H20 . . 119.5 ?
N12 C35 N11 . . 109.9(3) ?
N12 C35 C36 . . 126.0(4) ?
N11 C35 C36 . . 124.1(4) ?
N10 C34 N12 . . 114.6(4) ?
N10 C34 N9 . . 119.5(4) ?
N12 C34 N9 . . 125.9(4) ?
C27 O3 H3 . . 109.5 ?
N2 C8 N4 . . 114.7(4) ?
N2 C8 N1 . . 118.9(3) ?
N4 C8 N1 . . 126.4(4) ?
N1 C7 C6 . . 122.8(4) ?
N1 C7 H7 . . 118.6 ?
C6 C7 H7 . . 118.6 ?
C31 C32 C27 . . 117.6(4) ?
C31 C32 C33 . . 120.9(4) ?
C27 C32 C33 . . 121.5(4) ?
N8 C22 N7 . . 109.3(3) ?
N8 C22 C23 . . 126.8(4) ?
N7 C22 C23 . . 123.7(4) ?
N9 C33 C32 . . 121.9(4) ?
N9 C33 H33 . . 119.1 ?
C32 C33 H33 . . 119.1 ?
C14 C19 C18 . . 119.7(4) ?
C14 C19 C20 . . 122.0(4) ?
C18 C19 C20 . . 118.2(4) ?
C30 C31 C32 . . 122.3(4) ?
C30 C31 H31 . . 118.8 ?
C32 C31 H31 . . 118.8 ?
C22 C23 C26 . . 119.4(4) ?
C22 C23 C24 . . 116.7(4) ?
C26 C23 C24 . . 87.2(4) ?
C22 C23 H23 . . 110.5 ?
C26 C23 H23 . . 110.5 ?
C24 C23 H23 . . 110.5 ?
O1 C1 C2 . . 118.8(5) ?
O1 C1 C6 . . 121.7(4) ?
C2 C1 C6 . . 119.6(5) ?
C5 C6 C1 . . 118.2(4) ?
C5 C6 C7 . . 120.4(4) ?
C1 C6 C7 . . 121.4(4) ?
N4 C9 N3 . . 108.5(4) ?
N4 C9 C10 . . 126.9(4) ?
N3 C9 C10 . . 124.3(4) ?
C16 C15 C14 . . 119.9(5) ?
C16 C15 H15 . . 120.1 ?
C14 C15 H15 . . 120.1 ?
O2 C14 C19 . . 122.7(4) ?
O2 C14 C15 . . 118.2(4) ?
C19 C14 C15 . . 119.2(4) ?
C17 C16 C15 . . 121.9(5) ?
C17 C16 H16 . . 119.1 ?
C15 C16 H16 . . 119.1 ?
C31 C30 C29 . . 119.0(5) ?
C31 C30 H30 . . 120.5 ?
C29 C30 H30 . . 120.5 ?
C23 C24 C25 . . 88.7(4) ?
C23 C24 H24A . . 113.9 ?
C25 C24 H24A . . 113.9 ?
C23 C24 H24B . . 113.9 ?
C25 C24 H24B . . 113.9 ?
H24A C24 H24B . . 111.1 ?
C4 C5 C6 . . 121.1(5) ?
C4 C5 H5 . . 119.4 ?
C6 C5 H5 . . 119.4 ?
O3 C27 C28 . . 119.2(4) ?
O3 C27 C32 . . 121.3(4) ?
C28 C27 C32 . . 119.5(4) ?
C35 C36 C39 . . 118.1(4) ?
C35 C36 C37 . . 119.4(4) ?
C39 C36 C37 . . 87.0(4) ?
C35 C36 H36 . . 110.1 ?
C39 C36 H36 . . 110.1 ?
C37 C36 H36 . . 110.1 ?
C17 C18 C19 . . 119.8(5) ?
C17 C18 H18 . . 120.1 ?
C19 C18 H18 . . 120.1 ?
C3 C2 C1 . . 121.4(5) ?
C3 C2 H2A . . 119.3 ?
C1 C2 H2A . . 119.3 ?
C3 C4 C5 . . 119.0(5) ?
C3 C4 H4 . . 120.5 ?
C5 C4 H4 . . 120.5 ?
C25 C26 C23 . . 90.3(4) ?
C25 C26 H26A . . 113.6 ?
C23 C26 H26A . . 113.6 ?
C25 C26 H26B . . 113.6 ?
C23 C26 H26B . . 113.6 ?
H26A C26 H26B . . 110.9 ?
C2 C3 C4 . . 120.7(5) ?
C2 C3 H3A . . 119.7 ?
C4 C3 H3A . . 119.7 ?
C9 C10 C11 . . 117.0(6) ?
C9 C10 C13 . . 118.6(5) ?
C11 C10 C13 . . 86.9(6) ?
C9 C10 H10 . . 110.8 ?
C11 C10 H10 . . 110.8 ?
C13 C10 H10 . . 110.8 ?
C29 C28 C27 . . 120.6(5) ?
C29 C28 H28 . . 119.7 ?
C27 C28 H28 . . 119.7 ?
C16 C17 C18 . . 119.6(5) ?
C16 C17 H17 . . 120.2 ?
C18 C17 H17 . . 120.2 ?
C28 C29 C30 . . 121.0(5) ?
C28 C29 H29 . . 119.5 ?
C30 C29 H29 . . 119.5 ?
C38 C39 C36 . . 88.9(5) ?
C38 C39 H39A . . 113.8 ?
C36 C39 H39A . . 113.8 ?
C38 C39 H39B . . 113.8 ?
C36 C39 H39B . . 113.8 ?
H39A C39 H39B . . 111.1 ?
C26 C25 C24 . . 87.8(4) ?
C26 C25 H25A . . 114.0 ?
C24 C25 H25A . . 114.0 ?
C26 C25 H25B . . 114.0 ?
C24 C25 H25B . . 114.0 ?
H25A C25 H25B . . 111.2 ?
C38 C37 C36 . . 88.5(5) ?
C38 C37 H37A . . 113.9 ?
C36 C37 H37A . . 113.9 ?
C38 C37 H37B . . 113.9 ?
C36 C37 H37B . . 113.9 ?
H37A C37 H37B . . 111.1 ?
C37 C38 C39 . . 88.9(4) ?
C37 C38 H38A . . 113.8 ?
C39 C38 H38A . . 113.8 ?
C37 C38 H38B . . 113.8 ?
C39 C38 H38B . . 113.8 ?
H38A C38 H38B . . 111.1 ?
C12 C11 C10 . . 89.7(7) ?
C12 C11 H11A . . 113.7 ?
C10 C11 H11A . . 113.7 ?
C12 C11 H11B . . 113.7 ?
C10 C11 H11B . . 113.7 ?
H11A C11 H11B . . 110.9 ?
C11 C12 C13 . . 90.0(6) ?
C11 C12 H12A . . 113.6 ?
C13 C12 H12A . . 113.6 ?
C11 C12 H12B . . 113.6 ?
C13 C12 H12B . . 113.6 ?
H12A C12 H12B . . 110.9 ?
C12 C13 C10 . . 87.3(7) ?
C12 C13 H13A . . 114.1 ?
C10 C13 H13A . . 114.1 ?
C12 C13 H13B . . 114.1 ?
C10 C13 H13B . . 114.1 ?
H13A C13 H13B . . 111.3 ?

loop_
_geom_bond_atom_site_label_1
_geom_bond_atom_site_label_2
_geom_bond_site_symmetry_2
_geom_bond_distance
_geom_bond_publ_flag
N11 C35 . 1.338(5) ?
N11 N10 . 1.361(5) y
N11 H11 . 0.8600 ?
N6 C21 . 1.322(5) ?
N6 N7 . 1.349(5) y
N5 C20 . 1.287(5) y
N5 C21 . 1.400(5) ?
N9 C33 . 1.287(6) y
N9 C34 . 1.376(5) ?
N12 C35 . 1.330(5) ?
N12 C34 . 1.368(5) ?
O2 C14 . 1.349(5) y
O2 H2 . 0.8200 ?
N10 C34 . 1.308(5) ?
N7 C22 . 1.330(5) ?
N7 H7D . 0.8600 ?
O1 C1 . 1.355(6) y
O1 H1 . 0.8200 ?
N8 C22 . 1.328(5) ?
N8 C21 . 1.341(5) ?
N3 C9 . 1.347(6) ?
N3 N2 . 1.349(6) y
N3 H3D . 0.8600 ?
N1 C7 . 1.276(6) y
N1 C8 . 1.383(6) ?
N4 C9 . 1.329(6) ?
N4 C8 . 1.353(5) ?
N2 C8 . 1.316(5) ?
C20 C19 . 1.451(5) ?
C20 H20 . 0.9300 ?
C35 C36 . 1.476(6) ?
O3 C27 . 1.351(6) y
O3 H3 . 0.8200 ?
C7 C6 . 1.434(6) ?
C7 H7 . 0.9300 ?
C32 C31 . 1.393(6) ?
C32 C27 . 1.402(6) ?
C32 C33 . 1.439(6) ?
C22 C23 . 1.481(6) ?
C33 H33 . 0.9300 ?
C19 C14 . 1.386(6) ?
C19 C18 . 1.396(6) ?
C31 C30 . 1.362(7) ?
C31 H31 . 0.9300 ?
C23 C26 . 1.517(7) ?
C23 C24 . 1.527(8) ?
C23 H23 . 0.9800 ?
C1 C2 . 1.379(7) ?
C1 C6 . 1.406(6) ?
C6 C5 . 1.394(7) ?
C9 C10 . 1.472(7) ?
C15 C16 . 1.361(8) ?
C15 C14 . 1.403(6) ?
C15 H15 . 0.9300 ?
C16 C17 . 1.356(8) ?
C16 H16 . 0.9300 ?
C30 C29 . 1.369(7) ?
C30 H30 . 0.9300 ?
C24 C25 . 1.530(8) ?
C24 H24A . 0.9700 ?
C24 H24B . 0.9700 ?
C5 C4 . 1.391(8) ?
C5 H5 . 0.9300 ?
C27 C28 . 1.386(7) ?
C36 C39 . 1.523(7) ?
C36 C37 . 1.533(8) ?
C36 H36 . 0.9800 ?
C18 C17 . 1.395(7) ?
C18 H18 . 0.9300 ?
C2 C3 . 1.355(9) ?
C2 H2A . 0.9300 ?
C4 C3 . 1.377(8) ?
C4 H4 . 0.9300 ?
C26 C25 . 1.498(8) ?
C26 H26A . 0.9700 ?
C26 H26B . 0.9700 ?
C3 H3A . 0.9300 ?
C10 C11 . 1.503(10) ?
C10 C13 . 1.524(10) ?
C10 H10 . 0.9800 ?
C28 C29 . 1.361(8) ?
C28 H28 . 0.9300 ?
C17 H17 . 0.9300 ?
C29 H29 . 0.9300 ?
C39 C38 . 1.502(9) ?
C39 H39A . 0.9700 ?
C39 H39B . 0.9700 ?
C25 H25A . 0.9700 ?
C25 H25B . 0.9700 ?
C37 C38 . 1.501(9) ?
C37 H37A . 0.9700 ?
C37 H37B . 0.9700 ?
C38 H38A . 0.9700 ?
C38 H38B . 0.9700 ?
C11 C12 . 1.450(13) ?
C11 H11A . 0.9700 ?
C11 H11B . 0.9700 ?
C12 C13 . 1.493(13) ?
C12 H12A . 0.9700 ?
C12 H12B . 0.9700 ?
C13 H13A . 0.9700 ?
C13 H13B . 0.9700 ?

loop_
_geom_hbond_atom_site_label_D
_geom_hbond_atom_site_label_H
_geom_hbond_atom_site_label_A
_geom_hbond_site_symmetry_A
_geom_hbond_distance_DH
_geom_hbond_distance_HA
_geom_hbond_distance_DA
_geom_hbond_angle_DHA
_geom_hbond_publ_flag
N7 H7D N2 . 0.86 1.98 2.836(5) 173.8 yes
N11 H11 N6 . 0.86 1.99 2.817(5) 161.4 yes
O1 H1 N1 . 0.82 1.89 2.615(5) 146.3 yes
O2 H2 N5 . 0.82 1.90 2.619(4) 146.0 yes
O3 H3 N9 . 0.82 1.87 2.588(5) 146.1 yes
C10 H10 O3 1_355 0.98 2.52 3.411(6) 150.5 yes
N3 H3D N10 1_455 0.86 2.07 2.874(5) 155.3 yes

loop_
_geom_torsion_atom_site_label_1
_geom_torsion_atom_site_label_2
_geom_torsion_atom_site_label_3
_geom_torsion_atom_site_label_4
_geom_torsion_site_symmetry_1
_geom_torsion_site_symmetry_2
_geom_torsion_site_symmetry_3
_geom_torsion_site_symmetry_4
_geom_torsion
_geom_torsion_publ_flag
C35 N11 N10 C34 . . . . -0.4(5) ?
C21 N6 N7 C22 . . . . 0.6(5) ?
N7 N6 C21 N8 . . . . -0.2(5) ?
N7 N6 C21 N5 . . . . 180.0(4) ?
C22 N8 C21 N6 . . . . -0.3(5) ?
C22 N8 C21 N5 . . . . 179.5(4) ?
C20 N5 C21 N6 . . . . -166.4(4) ?
C20 N5 C21 N8 . . . . 13.8(6) ?
C9 N3 N2 C8 . . . . -0.6(5) ?
C21 N5 C20 C19 . . . . -180.0(4) ?
C34 N12 C35 N11 . . . . 0.7(5) ?
C34 N12 C35 C36 . . . . 179.8(5) ?
N10 N11 C35 N12 . . . . -0.2(5) ?
N10 N11 C35 C36 . . . . -179.3(4) ?
N11 N10 C34 N12 . . . . 0.9(5) ?
N11 N10 C34 N9 . . . . -179.0(4) ?
C35 N12 C34 N10 . . . . -1.1(5) ?
C35 N12 C34 N9 . . . . 178.9(5) ?
C33 N9 C34 N10 . . . . 178.8(4) ?
C33 N9 C34 N12 . . . . -1.1(7) ?
N3 N2 C8 N4 . . . . 0.3(5) ?
N3 N2 C8 N1 . . . . -178.3(4) ?
C9 N4 C8 N2 . . . . 0.2(6) ?
C9 N4 C8 N1 . . . . 178.6(5) ?
C7 N1 C8 N2 . . . . -165.7(4) ?
C7 N1 C8 N4 . . . . 15.9(7) ?
C8 N1 C7 C6 . . . . 179.3(4) ?
C21 N8 C22 N7 . . . . 0.6(5) ?
C21 N8 C22 C23 . . . . -174.3(4) ?
N6 N7 C22 N8 . . . . -0.8(5) ?
N6 N7 C22 C23 . . . . 174.3(4) ?
C34 N9 C33 C32 . . . . -178.4(4) ?
C31 C32 C33 N9 . . . . 179.4(4) ?
C27 C32 C33 N9 . . . . 0.2(7) ?
N5 C20 C19 C14 . . . . 4.4(6) ?
N5 C20 C19 C18 . . . . -175.2(4) ?
C27 C32 C31 C30 . . . . -0.1(7) ?
C33 C32 C31 C30 . . . . -179.3(5) ?
N8 C22 C23 C26 . . . . -29.5(7) ?
N7 C22 C23 C26 . . . . 156.2(4) ?
N8 C22 C23 C24 . . . . 73.2(6) ?
N7 C22 C23 C24 . . . . -101.0(5) ?
O1 C1 C6 C5 . . . . -179.5(4) ?
C2 C1 C6 C5 . . . . -0.2(7) ?
O1 C1 C6 C7 . . . . 3.0(6) ?
C2 C1 C6 C7 . . . . -177.8(4) ?
N1 C7 C6 C5 . . . . -175.3(5) ?
N1 C7 C6 C1 . . . . 2.2(7) ?
C8 N4 C9 N3 . . . . -0.6(6) ?
C8 N4 C9 C10 . . . . -174.3(6) ?
N2 N3 C9 N4 . . . . 0.8(6) ?
N2 N3 C9 C10 . . . . 174.7(5) ?
C18 C19 C14 O2 . . . . -179.7(4) ?
C20 C19 C14 O2 . . . . 0.6(6) ?
C18 C19 C14 C15 . . . . -0.3(6) ?
C20 C19 C14 C15 . . . . -179.9(4) ?
C16 C15 C14 O2 . . . . -179.7(5) ?
C16 C15 C14 C19 . . . . 0.7(7) ?
C14 C15 C16 C17 . . . . -0.4(8) ?
C32 C31 C30 C29 . . . . 1.2(8) ?
C22 C23 C24 C25 . . . . -139.8(4) ?
C26 C23 C24 C25 . . . . -18.1(4) ?
C1 C6 C5 C4 . . . . 0.4(7) ?
C7 C6 C5 C4 . . . . 178.0(5) ?
C31 C32 C27 O3 . . . . 177.7(5) ?
C33 C32 C27 O3 . . . . -3.1(8) ?
C31 C32 C27 C28 . . . . -0.3(7) ?
C33 C32 C27 C28 . . . . 178.9(5) ?
N12 C35 C36 C39 . . . . -47.2(7) ?
N11 C35 C36 C39 . . . . 131.7(5) ?
N12 C35 C36 C37 . . . . 56.2(7) ?
N11 C35 C36 C37 . . . . -124.8(5) ?
C14 C19 C18 C17 . . . . -0.5(7) ?
C20 C19 C18 C17 . . . . 179.1(4) ?
O1 C1 C2 C3 . . . . 179.8(5) ?
C6 C1 C2 C3 . . . . 0.5(8) ?
C6 C5 C4 C3 . . . . -0.8(9) ?
C22 C23 C26 C25 . . . . 137.8(5) ?
C24 C23 C26 C25 . . . . 18.5(4) ?
C1 C2 C3 C4 . . . . -0.9(9) ?
C5 C4 C3 C2 . . . . 1.1(9) ?
N4 C9 C10 C11 . . . . 72.4(9) ?
N3 C9 C10 C11 . . . . -100.3(8) ?
N4 C9 C10 C13 . . . . -29.6(10) ?
N3 C9 C10 C13 . . . . 157.6(6) ?
O3 C27 C28 C29 . . . . -178.4(6) ?
C32 C27 C28 C29 . . . . -0.5(9) ?
C15 C16 C17 C18 . . . . -0.4(8) ?
C19 C18 C17 C16 . . . . 0.9(8) ?
C27 C28 C29 C30 . . . . 1.6(9) ?
C31 C30 C29 C28 . . . . -1.9(9) ?
C35 C36 C39 C38 . . . . 141.3(5) ?
C37 C36 C39 C38 . . . . 19.3(5) ?
C23 C26 C25 C24 . . . . -18.5(4) ?
C23 C24 C25 C26 . . . . 18.4(4) ?
C35 C36 C37 C38 . . . . -140.0(5) ?
C39 C36 C37 C38 . . . . -19.3(5) ?
C36 C37 C38 C39 . . . . 19.6(5) ?
C36 C39 C38 C37 . . . . -19.7(5) ?
C9 C10 C11 C12 . . . . -139.3(7) ?
C13 C10 C11 C12 . . . . -18.5(8) ?
C10 C11 C12 C13 . . . . 18.9(8) ?
C11 C12 C13 C10 . . . . -18.7(8) ?
C9 C10 C13 C12 . . . . 137.3(7) ?
C11 C10 C13 C12 . . . . 18.0(7) ?

_cod_database_fobs_code 2243986
